data_7233440
loop_
_publ_author_name
'Xiao-Chen Shan'
'Fei-Long Jiang'
'Lian Chen'
'Ming-Yan Wu'
'Jie Pan'
'Xiu-Yan Wan'
'Mao-Chun Hong'

_publ_section_title
;
 Using cuprophilicity as a multi-responsive chromophore switching color in
 response to temperature, mechanical force and solvent vapors
;
_journal_name_full 'Journal of Materials Chemistry C'
_journal_page_first 4339
_journal_page_last 4349
_journal_paper_doi 10.1039/C3TC30482E
_journal_volume 1
_journal_year 2013
_chemical_formula_moiety 4(C20H20NPCuI),C2H3N
_chemical_formula_sum 'C82 H83 Cu4 I4 N5 P4'
_chemical_formula_weight 2024.17
_space_group_IT_number 2
_space_group_name_Hall '-P 1'
_space_group_name_H-M_alt 'P -1'
_symmetry_cell_setting triclinic
_symmetry_space_group_name_H-M 'P -1'
_atom_sites_solution_hydrogens geom
_atom_sites_solution_primary direct
_atom_sites_solution_secondary difmap
_cell_angle_alpha 89.042(5)
_cell_angle_beta 85.531(6)
_cell_angle_gamma 81.924(4)
_cell_formula_units_Z 2
_cell_length_a 15.3088(5)
_cell_length_b 15.5278(7)
_cell_length_c 16.9897(8)
_cell_measurement_reflns_used 11564
_cell_measurement_temperature 113(2)
_cell_measurement_theta_max 27.5126
_cell_measurement_theta_min 2.2993
_cell_volume 3986.4(3)
_computing_cell_refinement 'CrystalClear (Rigaku Inc., 2007)'
_computing_data_collection 'CrystalClear (Rigaku Inc., 2007)'
_computing_data_reduction 'CrystalClear (Rigaku Inc., 2007)'
_computing_molecular_graphics 'Bruker SHELXTL'
_computing_publication_material 'Bruker SHELXTL'
_computing_structure_refinement 'SHELXL-97 (Sheldrick, 1997)'
_computing_structure_solution 'SHELXS-97 (Sheldrick, 1990)'
_diffrn_ambient_temperature 113(2)
_diffrn_measured_fraction_theta_full 0.967
_diffrn_measured_fraction_theta_max 0.967
_diffrn_measurement_device_type 'Rigaku Mercury CCD area-detector'
_diffrn_measurement_method CCD_Profile_fitting
_diffrn_radiation_monochromator graphite
_diffrn_radiation_source 'fine-focus sealed tube'
_diffrn_radiation_type MoK\a
_diffrn_radiation_wavelength 0.71073
_diffrn_reflns_av_R_equivalents 0.0202
_diffrn_reflns_av_sigmaI/netI 0.0292
_diffrn_reflns_limit_h_max 19
_diffrn_reflns_limit_h_min -19
_diffrn_reflns_limit_k_max 20
_diffrn_reflns_limit_k_min -20
_diffrn_reflns_limit_l_max 22
_diffrn_reflns_limit_l_min -22
_diffrn_reflns_number 39819
_diffrn_reflns_theta_full 27.51
_diffrn_reflns_theta_max 27.51
_diffrn_reflns_theta_min 2.06
_exptl_absorpt_coefficient_mu 2.728
_exptl_absorpt_correction_T_max 0.4083
_exptl_absorpt_correction_T_min 0.3424
_exptl_absorpt_correction_type multi-scan
_exptl_absorpt_process_details '(CrystalClear; Rigaku, 2000)'
_exptl_crystal_colour Colorless
_exptl_crystal_density_diffrn 1.686
_exptl_crystal_density_method 'not measured'
_exptl_crystal_description Prism
_exptl_crystal_F_000 1996
_exptl_crystal_size_max 0.50
_exptl_crystal_size_mid 0.40
_exptl_crystal_size_min 0.40
_refine_diff_density_max 2.006
_refine_diff_density_min -1.871
_refine_diff_density_rms 0.146
_refine_ls_extinction_method none
_refine_ls_goodness_of_fit_ref 1.073
_refine_ls_hydrogen_treatment constr
_refine_ls_matrix_type full
_refine_ls_number_parameters 856
_refine_ls_number_reflns 17716
_refine_ls_number_restraints 2
_refine_ls_restrained_S_all 1.074
_refine_ls_R_factor_all 0.0508
_refine_ls_R_factor_gt 0.0491
_refine_ls_shift/su_max 0.005
_refine_ls_shift/su_mean 0.000
_refine_ls_structure_factor_coef Fsqd
_refine_ls_weighting_details 'calc w=1/[\s^2^(Fo^2^)+(0.1000P)^2^+23.8921P] where P=(Fo^2^+2Fc^2^)/3'
_refine_ls_weighting_scheme calc
_refine_ls_wR_factor_gt 0.1673
_refine_ls_wR_factor_ref 0.1690
_reflns_number_gt 17141
_reflns_number_total 17716
_reflns_threshold_expression >2sigma(I)
_cod_data_source_file 1000002.cif
_cod_data_source_block PCOD1000002
_cod_depositor_comments
;
The following automatic conversions were performed:

data item '_exptl_absorpt_correction_type' value 'Multi-scan' was
changed to 'multi-scan' in accordance with the built-in table derived
from the CIF Core dictionary named 'cif_core.dic' version 2.4.5 last
updated on 2014-11-21.

data item '_symmetry_cell_setting' value 'Triclinic' was changed to
'triclinic' in accordance with the built-in table derived from the
CIF Core dictionary named 'cif_core.dic' version 2.4.5 last updated
on 2014-11-21.

Automatic conversion script
Id: cif_fix_values 6909 2019-04-08 15:41:33Z antanas 
;
_cod_original_sg_symbol_H-M P-1
_cod_database_code 7233440

loop_
_symmetry_equiv_pos_as_xyz
'x, y, z'
'-x, -y, -z'

loop_
_atom_site_label
_atom_site_type_symbol
_atom_site_fract_x
_atom_site_fract_y
_atom_site_fract_z
_atom_site_U_iso_or_equiv
_atom_site_adp_type
_atom_site_occupancy
_atom_site_symmetry_multiplicity
_atom_site_calc_flag
_atom_site_refinement_flags
_atom_site_disorder_assembly
_atom_site_disorder_group
I3 I 0.90547(2) 0.25857(2) 0.15588(2) 0.02303(10) Uani 1 1 d . . .
I2 I 0.64060(3) 0.39894(2) 0.12230(2) 0.02271(10) Uani 1 1 d . . .
I4 I 0.73359(3) 0.36148(2) 0.35521(2) 0.02125(10) Uani 1 1 d . . .
Cu4 Cu 0.78216(5) 0.39049(4) 0.20388(4) 0.02241(15) Uani 1 1 d . . .
Cu2 Cu 0.62133(5) 0.31225(5) 0.25548(4) 0.02323(16) Uani 1 1 d . . .
Cu1 Cu 0.74000(5) 0.24391(5) 0.12310(4) 0.02696(17) Uani 1 1 d . . .
Cu3 Cu 0.80938(5) 0.21420(4) 0.28529(4) 0.02135(15) Uani 1 1 d . . .
P3 P 0.88874(9) 0.12375(9) 0.36667(8) 0.0182(3) Uani 1 1 d . . .
P2 P 0.48430(10) 0.32321(10) 0.31526(9) 0.0222(3) Uani 1 1 d . . .
P4 P 0.82489(10) 0.52295(9) 0.20652(10) 0.0239(3) Uani 1 1 d . . .
P1 P 0.74212(13) 0.18354(11) 0.00350(10) 0.0325(4) Uani 1 1 d . . .
C53 C 0.8303(3) 0.1020(4) 0.4596(3) 0.0174(10) Uani 1 1 d . . .
C54 C 0.7846(4) 0.1729(3) 0.5021(3) 0.0207(11) Uani 1 1 d . . .
H54 H 0.7812 0.2293 0.4790 0.025 Uiso 1 1 calc R . .
C47 C 0.9882(4) 0.1627(3) 0.3984(4) 0.0236(11) Uani 1 1 d . . .
C56 C 0.7467(3) 0.0799(4) 0.6124(3) 0.0186(10) Uani 1 1 d . . .
C55 C 0.7440(4) 0.1631(4) 0.5770(3) 0.0203(10) Uani 1 1 d . . .
H55 H 0.7142 0.2127 0.6047 0.024 Uiso 1 1 calc R . .
C41 C 0.9306(4) 0.0151(4) 0.3275(3) 0.0214(11) Uani 1 1 d . . .
C58 C 0.8310(4) 0.0199(4) 0.4945(3) 0.0204(11) Uani 1 1 d . . .
H58 H 0.8611 -0.0295 0.4667 0.025 Uiso 1 1 calc R . .
C35 C 0.3746(4) 0.1602(4) 0.4769(4) 0.0270(12) Uani 1 1 d . . .
H35 H 0.3176 0.1445 0.4907 0.032 Uiso 1 1 calc R . .
C73 C 0.9142(4) 0.5323(4) 0.2695(4) 0.0258(12) Uani 1 1 d . . .
C33 C 0.4684(4) 0.2443(4) 0.3937(3) 0.0229(11) Uani 1 1 d . . .
C46 C 1.0156(4) -0.0250(4) 0.3337(4) 0.0274(12) Uani 1 1 d . . .
H46 H 1.0556 0.0042 0.3598 0.033 Uiso 1 1 calc R . .
C36 C 0.4468(4) 0.1250(4) 0.5200(3) 0.0226(11) Uani 1 1 d . . .
C37 C 0.5297(4) 0.1519(4) 0.4984(3) 0.0222(11) Uani 1 1 d . . .
H37 H 0.5794 0.1301 0.5266 0.027 Uiso 1 1 calc R . .
C21 C 0.3943(4) 0.3101(4) 0.2541(4) 0.0281(13) Uani 1 1 d . . .
C57 C 0.7892(4) 0.0081(4) 0.5685(3) 0.0220(11) Uani 1 1 d . . .
H57 H 0.7892 -0.0490 0.5896 0.026 Uiso 1 1 calc R . .
N2 N 0.4354(4) 0.0666(4) 0.5803(3) 0.0308(12) Uani 1 1 d . . .
N3 N 0.7070(4) 0.0700(4) 0.6869(3) 0.0315(12) Uani 1 1 d . . .
C77 C 1.0028(5) 0.6157(4) 0.3423(4) 0.0308(14) Uani 1 1 d . . .
H77 H 1.0160 0.6708 0.3576 0.037 Uiso 1 1 calc R . .
C34 C 0.3862(4) 0.2169(4) 0.4153(4) 0.0257(12) Uani 1 1 d . . .
H34 H 0.3369 0.2383 0.3864 0.031 Uiso 1 1 calc R . .
C48 C 1.0469(4) 0.1928(4) 0.3412(4) 0.0287(13) Uani 1 1 d . . .
H48 H 1.0358 0.1912 0.2870 0.034 Uiso 1 1 calc R . .
C45 C 1.0446(4) -0.1075(4) 0.3025(4) 0.0317(14) Uani 1 1 d . . .
H45 H 1.1037 -0.1344 0.3074 0.038 Uiso 1 1 calc R . .
C8 C 0.8445(5) 0.0322(5) 0.0470(4) 0.0398(17) Uani 1 1 d . . .
H8 H 0.8233 0.0502 0.0990 0.048 Uiso 1 1 calc R . .
C60 C 0.7113(5) -0.0155(4) 0.7231(4) 0.0333(14) Uani 1 1 d . . .
H60A H 0.6890 -0.0553 0.6878 0.050 Uiso 1 1 calc R . .
H60B H 0.6750 -0.0117 0.7734 0.050 Uiso 1 1 calc R . .
H60C H 0.7728 -0.0374 0.7327 0.050 Uiso 1 1 calc R . .
N4 N 1.1187(6) 0.5430(4) 0.4201(5) 0.057(2) Uani 1 1 d . . .
C52 C 1.0041(4) 0.1683(4) 0.4774(4) 0.0250(12) Uani 1 1 d . . .
H52 H 0.9639 0.1488 0.5169 0.030 Uiso 1 1 calc R . .
C38 C 0.5394(4) 0.2097(4) 0.4365(4) 0.0243(11) Uani 1 1 d . . .
H38 H 0.5960 0.2263 0.4228 0.029 Uiso 1 1 calc R . .
C51 C 1.0788(4) 0.2023(4) 0.4995(4) 0.0311(14) Uani 1 1 d . . .
H51 H 1.0894 0.2059 0.5536 0.037 Uiso 1 1 calc R . .
C61 C 0.7357(5) 0.6072(4) 0.2443(4) 0.0334(14) Uani 1 1 d . . .
C74 C 0.9596(5) 0.4575(4) 0.2991(4) 0.0342(15) Uani 1 1 d . . .
H74 H 0.9439 0.4029 0.2856 0.041 Uiso 1 1 calc R . .
C7 C 0.8190(5) 0.0844(4) -0.0168(4) 0.0320(14) Uani 1 1 d . . .
C76 C 1.0516(5) 0.5390(4) 0.3718(4) 0.0351(15) Uani 1 1 d . . .
C15 C 0.5414(6) 0.0634(5) -0.0777(4) 0.0407(18) Uani 1 1 d . . .
H15 H 0.5361 0.0126 -0.1063 0.049 Uiso 1 1 calc R . .
C78 C 0.9364(4) 0.6124(4) 0.2919(4) 0.0274(12) Uani 1 1 d . . .
H78 H 0.9058 0.6649 0.2724 0.033 Uiso 1 1 calc R . .
C16 C 0.4655(5) 0.1208(5) -0.0550(4) 0.0367(16) Uani 1 1 d . . .
C68 C 0.8675(5) 0.5120(5) 0.0451(4) 0.0349(15) Uani 1 1 d . . .
H68 H 0.8552 0.4540 0.0528 0.042 Uiso 1 1 calc R . .
C14 C 0.6256(5) 0.0790(4) -0.0590(4) 0.0365(16) Uani 1 1 d . . .
H14 H 0.6762 0.0381 -0.0737 0.044 Uiso 1 1 calc R . .
C40 C 0.5080(5) 0.0311(4) 0.6250(4) 0.0321(14) Uani 1 1 d . . .
H40A H 0.5610 0.0160 0.5891 0.048 Uiso 1 1 calc R . .
H40B H 0.4934 -0.0212 0.6532 0.048 Uiso 1 1 calc R . .
H40C H 0.5190 0.0743 0.6631 0.048 Uiso 1 1 calc R . .
C42 C 0.8726(4) -0.0276(4) 0.2884(4) 0.0292(13) Uani 1 1 d . . .
H42 H 0.8139 -0.0002 0.2827 0.035 Uiso 1 1 calc R . .
C67 C 0.8586(4) 0.5659(4) 0.1096(4) 0.0325(14) Uani 1 1 d . . .
C50 C 1.1372(4) 0.2309(4) 0.4405(5) 0.0355(16) Uani 1 1 d . . .
H50 H 1.1878 0.2542 0.4548 0.043 Uiso 1 1 calc R . .
C44 C 0.9861(5) -0.1499(4) 0.2644(4) 0.0289(13) Uani 1 1 d . . .
H44 H 1.0049 -0.2061 0.2428 0.035 Uiso 1 1 calc R . .
C27 C 0.4483(4) 0.4288(4) 0.3609(4) 0.0306(13) Uani 1 1 d . . .
C49 C 1.1222(4) 0.2256(4) 0.3628(5) 0.0362(16) Uani 1 1 d . . .
H49 H 1.1630 0.2441 0.3233 0.043 Uiso 1 1 calc R . .
C59 C 0.6722(5) 0.1465(5) 0.7341(4) 0.0376(16) Uani 1 1 d . . .
H59A H 0.7208 0.1785 0.7447 0.056 Uiso 1 1 calc R . .
H59B H 0.6439 0.1283 0.7842 0.056 Uiso 1 1 calc R . .
H59C H 0.6286 0.1841 0.7052 0.056 Uiso 1 1 calc R . .
C13 C 0.6351(5) 0.1547(5) -0.0189(4) 0.0360(15) Uani 1 1 d . . .
C43 C 0.9004(5) -0.1097(4) 0.2579(4) 0.0326(14) Uani 1 1 d . . .
H43 H 0.8601 -0.1389 0.2322 0.039 Uiso 1 1 calc R . .
C66 C 0.7250(5) 0.6275(5) 0.3244(5) 0.0380(15) Uani 1 1 d . . .
H66 H 0.7655 0.5996 0.3596 0.046 Uiso 1 1 calc R . .
C39 C 0.3463(5) 0.0518(6) 0.6093(5) 0.0450(19) Uani 1 1 d . . .
H39A H 0.3109 0.1074 0.6245 0.067 Uiso 1 1 calc R . .
H39B H 0.3497 0.0128 0.6552 0.067 Uiso 1 1 calc R . .
H39C H 0.3185 0.0253 0.5675 0.067 Uiso 1 1 calc R . .
C75 C 1.0277(5) 0.4600(4) 0.3482(5) 0.0362(16) Uani 1 1 d . . .
H75 H 1.0588 0.4069 0.3662 0.043 Uiso 1 1 calc R . .
C9 C 0.9010(5) -0.0469(5) 0.0359(5) 0.0399(16) Uani 1 1 d . . .
H9 H 0.9187 -0.0819 0.0798 0.048 Uiso 1 1 calc R . .
C1 C 0.7699(9) 0.2567(6) -0.0773(6) 0.0642(11) Uani 1 1 d . . .
C26 C 0.3168(5) 0.3673(7) 0.2523(5) 0.050(2) Uani 1 1 d . . .
H26 H 0.3092 0.4188 0.2829 0.059 Uiso 1 1 calc R . .
C80 C 1.1555(6) 0.4665(5) 0.4616(6) 0.052(2) Uani 1 1 d . . .
H80A H 1.1074 0.4373 0.4862 0.077 Uiso 1 1 calc R . .
H80B H 1.1915 0.4833 0.5025 0.077 Uiso 1 1 calc R . .
H80C H 1.1926 0.4268 0.4244 0.077 Uiso 1 1 calc R . .
C22 C 0.4039(6) 0.2348(5) 0.2097(5) 0.048(2) Uani 1 1 d . . .
H22 H 0.4578 0.1960 0.2084 0.057 Uiso 1 1 calc R . .
C32 C 0.4165(6) 0.4373(5) 0.4387(5) 0.0454(18) Uani 1 1 d . . .
H32 H 0.4115 0.3865 0.4697 0.055 Uiso 1 1 calc R . .
C11 C 0.9061(6) -0.0210(5) -0.1056(5) 0.0455(19) Uani 1 1 d . . .
H11 H 0.9269 -0.0392 -0.1576 0.055 Uiso 1 1 calc R . .
C10 C 0.9302(5) -0.0726(5) -0.0406(5) 0.0424(18) Uani 1 1 d . . .
H10 H 0.9675 -0.1265 -0.0490 0.051 Uiso 1 1 calc R . .
C79 C 1.1397(7) 0.6255(5) 0.4442(6) 0.057(3) Uani 1 1 d . . .
H79A H 1.1375 0.6659 0.3993 0.085 Uiso 1 1 calc R . .
H79B H 1.1993 0.6176 0.4630 0.085 Uiso 1 1 calc R . .
H79C H 1.0967 0.6492 0.4869 0.085 Uiso 1 1 calc R . .
C62 C 0.6748(7) 0.6448(7) 0.1930(6) 0.064(3) Uani 1 1 d . . .
H62 H 0.6803 0.6288 0.1389 0.077 Uiso 1 1 calc R . .
C69 C 0.8939(5) 0.5389(6) -0.0320(5) 0.0470(19) Uani 1 1 d . . .
H69 H 0.8976 0.5008 -0.0757 0.056 Uiso 1 1 calc R . .
C72 C 0.8786(8) 0.6492(6) 0.0964(6) 0.067(3) Uani 1 1 d . . .
H72 H 0.8735 0.6888 0.1391 0.080 Uiso 1 1 calc R . .
C12 C 0.8509(5) 0.0577(5) -0.0932(4) 0.0400(17) Uani 1 1 d . . .
H12 H 0.8348 0.0936 -0.1370 0.048 Uiso 1 1 calc R . .
C2 C 0.7062(9) 0.2980(6) -0.1230(6) 0.0642(11) Uani 1 1 d . . .
H2 H 0.6471 0.2855 -0.1155 0.077 Uiso 1 1 calc R . .
C6 C 0.8573(9) 0.2777(6) -0.0844(6) 0.0642(11) Uani 1 1 d . . .
H6 H 0.9005 0.2533 -0.0501 0.077 Uiso 1 1 calc R . .
N1 N 0.3822(5) 0.1072(4) -0.0739(4) 0.0446(16) Uani 1 1 d . . .
C70 C 0.9142(6) 0.6222(7) -0.0416(6) 0.058(3) Uani 1 1 d . . .
H70 H 0.9337 0.6417 -0.0924 0.070 Uiso 1 1 calc R . .
C20 C 0.3744(7) 0.0366(6) -0.1267(5) 0.055(2) Uani 1 1 d . . .
H20A H 0.4042 0.0471 -0.1784 0.083 Uiso 1 1 calc R . .
H20B H 0.3118 0.0336 -0.1325 0.083 Uiso 1 1 calc R . .
H20C H 0.4021 -0.0184 -0.1048 0.083 Uiso 1 1 calc R . .
C28 C 0.4610(7) 0.5041(5) 0.3184(6) 0.058(3) Uani 1 1 d . . .
H28 H 0.4855 0.4997 0.2652 0.069 Uiso 1 1 calc R . .
C23 C 0.3349(7) 0.2153(6) 0.1668(6) 0.059(3) Uani 1 1 d . . .
H23 H 0.3401 0.1619 0.1392 0.071 Uiso 1 1 calc R . .
C19 C 0.3027(7) 0.1643(7) -0.0502(8) 0.074(3) Uani 1 1 d . . .
H19A H 0.2958 0.1679 0.0076 0.111 Uiso 1 1 calc R . .
H19B H 0.2517 0.1417 -0.0693 0.111 Uiso 1 1 calc R . .
H19C H 0.3064 0.2224 -0.0725 0.111 Uiso 1 1 calc R . .
C24 C 0.2575(6) 0.2761(7) 0.1649(6) 0.056(2) Uani 1 1 d . . .
H24 H 0.2110 0.2648 0.1345 0.067 Uiso 1 1 calc R . .
C65 C 0.6550(6) 0.6885(5) 0.3528(5) 0.0479(19) Uani 1 1 d . . .
H65 H 0.6472 0.7015 0.4075 0.057 Uiso 1 1 calc R . .
C30 C 0.4037(7) 0.5896(6) 0.4298(6) 0.062(3) Uani 1 1 d . . .
H30 H 0.3876 0.6450 0.4538 0.074 Uiso 1 1 calc R . .
C4 C 0.8129(8) 0.3758(6) -0.1917(6) 0.0642(11) Uani 1 1 d . . .
H4 H 0.8285 0.4154 -0.2319 0.077 Uiso 1 1 calc R . .
C71 C 0.9067(8) 0.6761(7) 0.0201(6) 0.075(4) Uani 1 1 d . . .
H71 H 0.9205 0.7335 0.0122 0.090 Uiso 1 1 calc R . .
C31 C 0.3920(8) 0.5168(6) 0.4726(6) 0.066(3) Uani 1 1 d . . .
H31 H 0.3669 0.5213 0.5255 0.079 Uiso 1 1 calc R . .
C18 C 0.5567(6) 0.2074(7) 0.0074(8) 0.077(4) Uani 1 1 d . . .
H18 H 0.5610 0.2565 0.0386 0.092 Uiso 1 1 calc R . .
C29 C 0.4384(8) 0.5848(6) 0.3526(7) 0.067(3) Uani 1 1 d . . .
H29 H 0.4467 0.6361 0.3234 0.080 Uiso 1 1 calc R . .
C5 C 0.8767(9) 0.3356(6) -0.1439(6) 0.0642(11) Uani 1 1 d . . .
H5 H 0.9356 0.3483 -0.1524 0.077 Uiso 1 1 calc R . .
C25 C 0.2497(6) 0.3508(8) 0.2068(6) 0.063(3) Uani 1 1 d . . .
H25 H 0.1979 0.3922 0.2049 0.076 Uiso 1 1 calc R . .
C64 C 0.5974(7) 0.7298(6) 0.3025(7) 0.066(3) Uani 1 1 d . . .
H64 H 0.5520 0.7742 0.3218 0.079 Uiso 1 1 calc R . .
C17 C 0.4745(7) 0.1923(6) -0.0092(8) 0.075(4) Uani 1 1 d . . .
H17 H 0.4236 0.2302 0.0104 0.090 Uiso 1 1 calc R . .
C3 C 0.7284(9) 0.3582(6) -0.1806(6) 0.0642(11) Uani 1 1 d . . .
H3 H 0.6842 0.3869 -0.2120 0.077 Uiso 1 1 calc R . .
C63 C 0.6048(9) 0.7070(8) 0.2227(8) 0.088(5) Uani 1 1 d . . .
H63 H 0.5624 0.7336 0.1886 0.106 Uiso 1 1 calc R . .
I1 I 0.67397(2) 0.14245(2) 0.23469(2) 0.02223(10) Uani 1 1 d . . .
C81 C 0.3834(11) 0.4402(10) 0.0499(9) 0.101(5) Uiso 1 1 d D . .
H81A H 0.3979 0.4940 0.0717 0.152 Uiso 1 1 calc R . .
H81B H 0.3918 0.3934 0.0892 0.152 Uiso 1 1 calc R . .
H81C H 0.3216 0.4490 0.0365 0.152 Uiso 1 1 calc R . .
N5 N 0.5059(19) 0.405(2) -0.0823(17) 0.240(12) Uiso 1 1 d D . .
C82 C 0.446(3) 0.415(3) -0.027(2) 0.31(2) Uiso 1 1 d D . .

loop_
_atom_site_aniso_label
_atom_site_aniso_U_11
_atom_site_aniso_U_22
_atom_site_aniso_U_33
_atom_site_aniso_U_23
_atom_site_aniso_U_13
_atom_site_aniso_U_12
I3 0.02228(19) 0.02226(18) 0.02250(19) 0.00296(13) 0.00684(14) -0.00106(14)
I2 0.02483(19) 0.02522(18) 0.01881(18) 0.00289(13) -0.00332(14) -0.00553(14)
I4 0.0280(2) 0.01833(17) 0.01673(17) -0.00085(12) -0.00174(14) -0.00064(13)
Cu4 0.0259(4) 0.0195(3) 0.0227(3) -0.0001(3) -0.0011(3) -0.0065(3)
Cu2 0.0227(4) 0.0238(3) 0.0216(3) 0.0010(3) 0.0046(3) -0.0014(3)
Cu1 0.0315(4) 0.0279(4) 0.0213(4) -0.0056(3) -0.0001(3) -0.0035(3)
Cu3 0.0220(3) 0.0202(3) 0.0210(3) 0.0028(3) 0.0001(3) -0.0014(3)
P3 0.0176(6) 0.0173(6) 0.0192(6) 0.0019(5) 0.0009(5) -0.0020(5)
P2 0.0197(7) 0.0258(7) 0.0195(7) 0.0043(5) 0.0027(5) 0.0000(5)
P4 0.0250(7) 0.0165(6) 0.0312(8) 0.0031(5) -0.0067(6) -0.0041(5)
P1 0.0432(10) 0.0311(8) 0.0216(8) -0.0100(6) -0.0019(7) 0.0015(7)
C53 0.014(2) 0.023(3) 0.015(2) 0.0016(19) 0.0004(18) -0.0034(19)
C54 0.024(3) 0.015(2) 0.022(3) 0.005(2) -0.002(2) 0.000(2)
C47 0.024(3) 0.012(2) 0.035(3) 0.005(2) -0.005(2) -0.002(2)
C56 0.014(2) 0.021(3) 0.021(3) 0.003(2) -0.003(2) -0.0014(19)
C55 0.018(3) 0.023(3) 0.020(3) 0.001(2) -0.001(2) -0.004(2)
C41 0.021(3) 0.017(2) 0.024(3) 0.000(2) 0.002(2) -0.001(2)
C58 0.021(3) 0.021(3) 0.020(3) 0.001(2) -0.001(2) -0.005(2)
C35 0.019(3) 0.037(3) 0.025(3) 0.002(2) 0.000(2) -0.007(2)
C73 0.030(3) 0.019(3) 0.030(3) 0.000(2) -0.006(2) -0.009(2)
C33 0.022(3) 0.028(3) 0.018(3) 0.005(2) -0.001(2) -0.001(2)
C46 0.025(3) 0.027(3) 0.031(3) -0.002(2) -0.002(2) -0.001(2)
C36 0.021(3) 0.027(3) 0.020(3) 0.005(2) -0.001(2) -0.005(2)
C37 0.020(3) 0.026(3) 0.021(3) 0.003(2) -0.004(2) -0.006(2)
C21 0.024(3) 0.039(3) 0.023(3) 0.010(2) -0.001(2) -0.010(3)
C57 0.022(3) 0.021(3) 0.024(3) 0.005(2) -0.003(2) -0.007(2)
N2 0.027(3) 0.033(3) 0.035(3) 0.016(2) -0.007(2) -0.011(2)
N3 0.036(3) 0.030(3) 0.026(3) 0.005(2) 0.007(2) -0.003(2)
C77 0.038(4) 0.018(3) 0.039(4) 0.001(2) -0.015(3) -0.007(2)
C34 0.014(3) 0.035(3) 0.027(3) 0.008(2) -0.003(2) -0.003(2)
C48 0.024(3) 0.022(3) 0.041(4) 0.009(2) -0.002(3) -0.005(2)
C45 0.023(3) 0.030(3) 0.039(4) -0.005(3) 0.001(3) 0.007(2)
C8 0.047(4) 0.033(4) 0.035(4) -0.007(3) 0.017(3) -0.001(3)
C60 0.038(4) 0.032(3) 0.029(3) 0.009(3) 0.001(3) -0.006(3)
N4 0.073(5) 0.025(3) 0.082(5) 0.001(3) -0.055(5) -0.010(3)
C52 0.019(3) 0.022(3) 0.034(3) -0.001(2) -0.002(2) -0.003(2)
C38 0.021(3) 0.027(3) 0.024(3) 0.004(2) -0.001(2) -0.002(2)
C51 0.023(3) 0.025(3) 0.046(4) -0.007(3) -0.011(3) 0.001(2)
C61 0.032(3) 0.028(3) 0.040(4) -0.009(3) -0.008(3) -0.003(3)
C74 0.037(4) 0.022(3) 0.048(4) 0.004(3) -0.024(3) -0.011(3)
C7 0.033(3) 0.030(3) 0.031(3) -0.008(3) 0.006(3) -0.002(3)
C76 0.043(4) 0.023(3) 0.043(4) -0.002(3) -0.019(3) -0.008(3)
C15 0.065(5) 0.035(3) 0.026(3) -0.006(3) 0.012(3) -0.025(3)
C78 0.035(3) 0.021(3) 0.029(3) 0.003(2) -0.009(3) -0.009(2)
C16 0.054(4) 0.034(3) 0.026(3) -0.002(3) -0.012(3) -0.015(3)
C68 0.030(3) 0.034(3) 0.036(4) 0.013(3) 0.006(3) 0.004(3)
C14 0.052(4) 0.025(3) 0.031(3) -0.005(3) 0.016(3) -0.008(3)
C40 0.037(4) 0.031(3) 0.030(3) 0.010(3) -0.009(3) -0.009(3)
C42 0.026(3) 0.022(3) 0.040(4) -0.002(2) -0.006(3) -0.004(2)
C67 0.029(3) 0.029(3) 0.042(4) 0.015(3) -0.013(3) -0.010(3)
C50 0.020(3) 0.020(3) 0.067(5) -0.003(3) -0.009(3) -0.001(2)
C44 0.036(3) 0.024(3) 0.024(3) 0.001(2) 0.002(3) 0.002(2)
C27 0.021(3) 0.035(3) 0.032(3) 0.002(3) 0.003(2) 0.004(2)
C49 0.021(3) 0.028(3) 0.060(5) 0.015(3) -0.006(3) -0.006(2)
C59 0.050(4) 0.033(3) 0.027(3) 0.000(3) 0.011(3) -0.003(3)
C13 0.046(4) 0.034(3) 0.029(3) -0.011(3) -0.014(3) 0.000(3)
C43 0.037(4) 0.020(3) 0.043(4) -0.003(3) -0.013(3) -0.005(2)
C66 0.038(4) 0.033(3) 0.042(4) -0.002(3) -0.004(3) -0.002(3)
C39 0.038(4) 0.059(5) 0.044(4) 0.026(4) -0.012(3) -0.027(4)
C75 0.042(4) 0.016(3) 0.054(4) 0.003(3) -0.028(3) -0.005(3)
C9 0.042(4) 0.027(3) 0.048(4) -0.001(3) 0.008(3) -0.002(3)
C1 0.100(3) 0.0391(18) 0.047(2) 0.0016(15) 0.007(2) 0.005(2)
C26 0.034(4) 0.074(6) 0.039(4) 0.009(4) -0.010(3) 0.002(4)
C80 0.057(5) 0.035(4) 0.067(6) 0.008(4) -0.038(5) -0.006(4)
C22 0.051(5) 0.032(4) 0.064(5) 0.004(3) -0.032(4) -0.005(3)
C32 0.049(5) 0.044(4) 0.037(4) -0.002(3) 0.009(3) 0.008(3)
C11 0.055(5) 0.041(4) 0.037(4) -0.015(3) 0.015(4) -0.003(4)
C10 0.037(4) 0.025(3) 0.059(5) -0.006(3) 0.021(3) 0.003(3)
C79 0.068(6) 0.030(4) 0.079(6) -0.007(4) -0.048(5) -0.008(4)
C62 0.058(6) 0.067(6) 0.060(6) -0.021(5) -0.028(5) 0.030(5)
C69 0.038(4) 0.062(5) 0.040(4) 0.023(4) 0.004(3) -0.012(4)
C72 0.114(9) 0.041(4) 0.060(6) 0.029(4) -0.050(6) -0.044(5)
C12 0.051(4) 0.040(4) 0.024(3) -0.007(3) 0.005(3) 0.004(3)
C2 0.100(3) 0.0391(18) 0.047(2) 0.0016(15) 0.007(2) 0.005(2)
C6 0.100(3) 0.0391(18) 0.047(2) 0.0016(15) 0.007(2) 0.005(2)
N1 0.058(4) 0.043(4) 0.039(3) -0.013(3) -0.008(3) -0.025(3)
C70 0.040(4) 0.088(7) 0.056(5) 0.043(5) -0.020(4) -0.035(5)
C20 0.075(6) 0.054(5) 0.046(5) -0.017(4) 0.000(4) -0.043(5)
C28 0.076(6) 0.036(4) 0.048(5) 0.007(4) 0.024(5) 0.018(4)
C23 0.070(6) 0.040(4) 0.078(7) 0.011(4) -0.042(5) -0.024(4)
C19 0.069(7) 0.058(6) 0.101(9) -0.021(6) -0.055(6) -0.003(5)
C24 0.044(5) 0.082(7) 0.047(5) 0.026(5) -0.024(4) -0.021(5)
C65 0.046(5) 0.045(4) 0.052(5) -0.016(4) -0.003(4) -0.002(4)
C30 0.066(6) 0.038(4) 0.073(7) -0.019(4) 0.003(5) 0.017(4)
C4 0.100(3) 0.0391(18) 0.047(2) 0.0016(15) 0.007(2) 0.005(2)
C71 0.105(9) 0.070(6) 0.072(7) 0.054(6) -0.048(6) -0.068(7)
C31 0.082(7) 0.050(5) 0.056(6) -0.016(4) 0.019(5) 0.014(5)
C18 0.048(5) 0.060(6) 0.122(10) -0.067(6) -0.043(6) 0.024(4)
C29 0.089(8) 0.033(4) 0.071(7) 0.001(4) 0.004(6) 0.009(5)
C5 0.100(3) 0.0391(18) 0.047(2) 0.0016(15) 0.007(2) 0.005(2)
C25 0.033(4) 0.098(8) 0.054(5) 0.017(5) -0.012(4) 0.005(5)
C64 0.058(6) 0.051(5) 0.082(7) -0.031(5) -0.007(5) 0.019(4)
C17 0.064(6) 0.051(5) 0.113(9) -0.047(6) -0.049(6) 0.012(5)
C3 0.100(3) 0.0391(18) 0.047(2) 0.0016(15) 0.007(2) 0.005(2)
C63 0.085(8) 0.077(8) 0.092(9) -0.035(7) -0.045(7) 0.051(7)
I1 0.02548(19) 0.01735(17) 0.02424(19) -0.00089(13) -0.00259(14) -0.00386(13)

loop_
_atom_type_symbol
_atom_type_description
_atom_type_scat_dispersion_real
_atom_type_scat_dispersion_imag
_atom_type_scat_source
C C 0.0033 0.0016 'International Tables Vol C Tables 4.2.6.8 and 6.1.1.4'
H H 0.0000 0.0000 'International Tables Vol C Tables 4.2.6.8 and 6.1.1.4'
N N 0.0061 0.0033 'International Tables Vol C Tables 4.2.6.8 and 6.1.1.4'
P P 0.1023 0.0942 'International Tables Vol C Tables 4.2.6.8 and 6.1.1.4'
Cu Cu 0.3201 1.2651 'International Tables Vol C Tables 4.2.6.8 and 6.1.1.4'
I I -0.4742 1.8119 'International Tables Vol C Tables 4.2.6.8 and 6.1.1.4'

loop_
_geom_angle_atom_site_label_1
_geom_angle_atom_site_label_2
_geom_angle_atom_site_label_3
_geom_angle
_geom_angle_site_symmetry_1
_geom_angle_site_symmetry_3
Cu4 I3 Cu1 64.42(2) . .
Cu4 I3 Cu3 69.05(2) . .
Cu1 I3 Cu3 68.96(2) . .
Cu2 I2 Cu4 68.25(2) . .
Cu2 I2 Cu1 66.34(2) . .
Cu4 I2 Cu1 64.98(2) . .
Cu3 I4 Cu4 69.37(2) . .
Cu3 I4 Cu2 71.53(2) . .
Cu4 I4 Cu2 67.01(2) . .
P4 Cu4 I2 109.13(5) . .
P4 Cu4 I4 102.89(5) . .
I2 Cu4 I4 108.35(3) . .
P4 Cu4 I3 116.94(5) . .
I2 Cu4 I3 111.45(3) . .
I4 Cu4 I3 107.44(3) . .
P4 Cu4 Cu1 152.47(5) . .
I2 Cu4 Cu1 57.72(2) . .
I4 Cu4 Cu1 104.31(3) . .
I3 Cu4 Cu1 57.82(2) . .
P4 Cu4 Cu2 136.51(5) . .
I2 Cu4 Cu2 55.60(2) . .
I4 Cu4 Cu2 56.95(2) . .
I3 Cu4 Cu2 106.24(3) . .
Cu1 Cu4 Cu2 59.70(3) . .
P4 Cu4 Cu3 141.10(5) . .
I2 Cu4 Cu3 108.48(3) . .
I4 Cu4 Cu3 55.30(2) . .
I3 Cu4 Cu3 55.62(2) . .
Cu1 Cu4 Cu3 61.94(2) . .
Cu2 Cu4 Cu3 63.01(2) . .
P2 Cu2 I2 116.86(5) . .
P2 Cu2 I1 105.76(5) . .
I2 Cu2 I1 111.11(3) . .
P2 Cu2 I4 109.91(5) . .
I2 Cu2 I4 108.02(3) . .
I1 Cu2 I4 104.48(3) . .
P2 Cu2 Cu1 146.73(5) . .
I2 Cu2 Cu1 57.33(2) . .
I1 Cu2 Cu1 57.27(2) . .
I4 Cu2 Cu1 102.43(3) . .
P2 Cu2 Cu4 150.61(5) . .
I2 Cu2 Cu4 56.16(2) . .
I1 Cu2 Cu4 102.99(3) . .
I4 Cu2 Cu4 56.04(2) . .
Cu1 Cu2 Cu4 58.26(2) . .
P1 Cu1 I2 108.59(6) . .
P1 Cu1 I1 110.39(6) . .
I2 Cu1 I1 109.99(3) . .
P1 Cu1 I3 109.53(6) . .
I2 Cu1 I3 111.00(3) . .
I1 Cu1 I3 107.35(3) . .
P1 Cu1 Cu4 143.79(6) . .
I2 Cu1 Cu4 57.30(2) . .
I1 Cu1 Cu4 105.82(3) . .
I3 Cu1 Cu4 57.76(2) . .
P1 Cu1 Cu2 142.40(6) . .
I2 Cu1 Cu2 56.33(2) . .
I1 Cu1 Cu2 57.07(2) . .
I3 Cu1 Cu2 108.07(3) . .
Cu4 Cu1 Cu2 62.03(3) . .
P1 Cu1 Cu3 143.21(6) . .
I2 Cu1 Cu3 108.20(3) . .
I1 Cu1 Cu3 55.80(2) . .
I3 Cu1 Cu3 55.63(2) . .
Cu4 Cu1 Cu3 62.02(2) . .
Cu2 Cu1 Cu3 63.79(3) . .
P3 Cu3 I4 112.99(5) . .
P3 Cu3 I3 113.12(5) . .
I4 Cu3 I3 107.21(3) . .
P3 Cu3 I1 111.62(4) . .
I4 Cu3 I1 104.67(3) . .
I3 Cu3 I1 106.66(3) . .
P3 Cu3 Cu1 147.38(5) . .
I4 Cu3 Cu1 99.58(3) . .
I3 Cu3 Cu1 55.41(2) . .
I1 Cu3 Cu1 55.28(2) . .
P3 Cu3 Cu4 147.85(5) . .
I4 Cu3 Cu4 55.33(2) . .
I3 Cu3 Cu4 55.34(2) . .
I1 Cu3 Cu4 100.52(3) . .
Cu1 Cu3 Cu4 56.04(2) . .
C53 P3 C41 103.7(3) . .
C53 P3 C47 102.2(3) . .
C41 P3 C47 103.4(3) . .
C53 P3 Cu3 114.69(19) . .
C41 P3 Cu3 115.8(2) . .
C47 P3 Cu3 115.26(18) . .
C33 P2 C27 104.9(3) . .
C33 P2 C21 101.5(3) . .
C27 P2 C21 103.1(3) . .
C33 P2 Cu2 115.4(2) . .
C27 P2 Cu2 112.9(2) . .
C21 P2 Cu2 117.3(2) . .
C73 P4 C67 106.5(3) . .
C73 P4 C61 103.6(3) . .
C67 P4 C61 102.9(3) . .
C73 P4 Cu4 115.2(2) . .
C67 P4 Cu4 114.6(2) . .
C61 P4 Cu4 112.9(2) . .
C7 P1 C13 104.0(3) . .
C7 P1 C1 103.7(4) . .
C13 P1 C1 103.9(5) . .
C7 P1 Cu1 117.5(2) . .
C13 P1 Cu1 113.4(2) . .
C1 P1 Cu1 112.9(3) . .
C58 C53 C54 117.3(5) . .
C58 C53 P3 124.9(4) . .
C54 C53 P3 117.8(4) . .
C55 C54 C53 121.8(5) . .
C52 C47 C48 118.9(6) . .
C52 C47 P3 122.5(5) . .
C48 C47 P3 118.5(5) . .
N3 C56 C57 121.5(5) . .
N3 C56 C55 120.6(5) . .
C57 C56 C55 117.9(5) . .
C54 C55 C56 120.4(5) . .
C46 C41 C42 118.9(5) . .
C46 C41 P3 123.5(5) . .
C42 C41 P3 117.5(5) . .
C57 C58 C53 122.1(5) . .
C34 C35 C36 120.6(5) . .
C74 C73 C78 118.3(6) . .
C74 C73 P4 118.7(4) . .
C78 C73 P4 123.0(5) . .
C38 C33 C34 117.0(5) . .
C38 C33 P2 120.0(5) . .
C34 C33 P2 123.0(4) . .
C41 C46 C45 121.5(6) . .
N2 C36 C37 122.0(5) . .
N2 C36 C35 120.4(5) . .
C37 C36 C35 117.6(5) . .
C38 C37 C36 120.6(5) . .
C26 C21 C22 118.7(7) . .
C26 C21 P2 124.6(6) . .
C22 C21 P2 116.7(5) . .
C58 C57 C56 120.4(5) . .
C36 N2 C40 120.9(5) . .
C36 N2 C39 120.0(5) . .
C40 N2 C39 118.2(5) . .
C56 N3 C60 120.1(5) . .
C56 N3 C59 119.9(5) . .
C60 N3 C59 119.4(5) . .
C78 C77 C76 121.7(6) . .
C35 C34 C33 122.1(6) . .
C47 C48 C49 120.5(7) . .
C44 C45 C46 119.1(6) . .
C7 C8 C9 121.2(7) . .
C76 N4 C79 120.7(6) . .
C76 N4 C80 120.2(6) . .
C79 N4 C80 117.6(6) . .
C47 C52 C51 120.8(6) . .
C37 C38 C33 122.0(6) . .
C50 C51 C52 118.9(7) . .
C62 C61 C66 120.6(7) . .
C62 C61 P4 118.7(6) . .
C66 C61 P4 120.5(6) . .
C73 C74 C75 121.7(6) . .
C8 C7 C12 119.1(6) . .
C8 C7 P1 117.8(5) . .
C12 C7 P1 123.1(6) . .
N4 C76 C75 122.5(6) . .
N4 C76 C77 121.2(6) . .
C75 C76 C77 116.3(6) . .
C16 C15 C14 121.5(6) . .
C77 C78 C73 120.5(6) . .
N1 C16 C15 122.3(6) . .
N1 C16 C17 119.5(8) . .
C15 C16 C17 118.1(8) . .
C67 C68 C69 123.1(7) . .
C13 C14 C15 120.1(7) . .
C43 C42 C41 120.1(6) . .
C68 C67 C72 116.7(7) . .
C68 C67 P4 118.9(5) . .
C72 C67 P4 124.4(7) . .
C49 C50 C51 120.7(6) . .
C43 C44 C45 119.6(6) . .
C32 C27 C28 118.1(7) . .
C32 C27 P2 122.4(6) . .
C28 C27 P2 119.3(5) . .
C50 C49 C48 120.1(7) . .
C14 C13 C18 116.3(7) . .
C14 C13 P1 123.4(6) . .
C18 C13 P1 120.2(5) . .
C42 C43 C44 120.7(6) . .
C65 C66 C61 119.9(7) . .
C74 C75 C76 121.4(6) . .
C10 C9 C8 118.5(7) . .
C2 C1 C6 121.0(10) . .
C2 C1 P1 121.4(10) . .
C6 C1 P1 117.1(8) . .
C21 C26 C25 121.2(9) . .
C21 C22 C23 120.6(8) . .
C31 C32 C27 121.7(8) . .
C12 C11 C10 119.1(7) . .
C9 C10 C11 121.4(7) . .
C61 C62 C63 118.6(9) . .
C70 C69 C68 117.7(9) . .
C67 C72 C71 120.6(10) . .
C11 C12 C7 120.7(7) . .
C1 C2 C3 120.1(12) . .
C5 C6 C1 116.6(11) . .
C16 N1 C19 123.5(6) . .
C16 N1 C20 118.9(7) . .
C19 N1 C20 117.3(7) . .
C71 C70 C69 120.6(8) . .
C29 C28 C27 120.6(8) . .
C22 C23 C24 119.1(9) . .
C25 C24 C23 119.8(8) . .
C64 C65 C66 120.4(8) . .
C31 C30 C29 121.3(8) . .
C3 C4 C5 119.6(10) . .
C70 C71 C72 121.3(8) . .
C30 C31 C32 119.4(9) . .
C17 C18 C13 123.9(7) . .
C30 C29 C28 118.8(9) . .
C6 C5 C4 122.4(12) . .
C24 C25 C26 120.5(9) . .
C65 C64 C63 120.2(8) . .
C18 C17 C16 119.6(9) . .
C4 C3 C2 120.1(11) . .
C64 C63 C62 120.1(9) . .
Cu2 I1 Cu1 65.67(2) . .
Cu2 I1 Cu3 71.64(2) . .
Cu1 I1 Cu3 68.92(2) . .
N5 C82 C81 168(5) . .

loop_
_geom_bond_atom_site_label_1
_geom_bond_atom_site_label_2
_geom_bond_distance
_geom_bond_site_symmetry_2
I3 Cu4 2.6747(8) .
I3 Cu1 2.6767(9) .
I3 Cu3 2.6837(8) .
I2 Cu2 2.6314(8) .
I2 Cu4 2.6489(8) .
I2 Cu1 2.6615(9) .
I4 Cu3 2.6678(8) .
I4 Cu4 2.6689(8) .
I4 Cu2 2.6972(8) .
Cu4 P4 2.2464(16) .
Cu4 Cu1 2.8523(10) .
Cu4 Cu2 2.9623(10) .
Cu4 Cu3 3.0368(10) .
Cu2 P2 2.2438(16) .
Cu2 I1 2.6675(8) .
Cu2 Cu1 2.8959(10) .
Cu1 P1 2.2480(17) .
Cu1 I1 2.6734(9) .
Cu1 Cu3 3.0348(10) .
Cu3 P3 2.2534(16) .
Cu3 I1 2.6902(8) .
P3 C53 1.805(5) .
P3 C41 1.835(6) .
P3 C47 1.836(6) .
P2 C33 1.821(6) .
P2 C27 1.821(7) .
P2 C21 1.825(6) .
P4 C73 1.823(6) .
P4 C67 1.830(7) .
P4 C61 1.838(7) .
P1 C7 1.821(7) .
P1 C13 1.827(8) .
P1 C1 1.830(10) .
C53 C58 1.395(8) .
C53 C54 1.398(8) .
C54 C55 1.389(8) .
C47 C52 1.388(9) .
C47 C48 1.393(9) .
C56 N3 1.377(8) .
C56 C57 1.403(8) .
C56 C55 1.414(8) .
C41 C46 1.373(8) .
C41 C42 1.393(8) .
C58 C57 1.387(8) .
C35 C34 1.373(9) .
C35 C36 1.413(8) .
C73 C74 1.375(9) .
C73 C78 1.402(8) .
C33 C38 1.394(8) .
C33 C34 1.405(8) .
C46 C45 1.395(9) .
C36 N2 1.375(8) .
C36 C37 1.411(8) .
C37 C38 1.384(8) .
C21 C26 1.381(11) .
C21 C22 1.386(11) .
N2 C40 1.435(8) .
N2 C39 1.462(9) .
N3 C60 1.449(8) .
N3 C59 1.457(9) .
C77 C78 1.386(9) .
C77 C76 1.419(9) .
C48 C49 1.400(9) .
C45 C44 1.388(10) .
C8 C7 1.390(11) .
C8 C9 1.405(10) .
N4 C76 1.372(9) .
N4 C79 1.437(9) .
N4 C80 1.440(10) .
C52 C51 1.404(8) .
C51 C50 1.399(11) .
C61 C62 1.388(11) .
C61 C66 1.394(10) .
C74 C75 1.391(9) .
C7 C12 1.399(9) .
C76 C75 1.402(8) .
C15 C16 1.394(12) .
C15 C14 1.405(12) .
C16 N1 1.384(10) .
C16 C17 1.395(10) .
C68 C67 1.377(11) .
C68 C69 1.415(10) .
C14 C13 1.399(9) .
C42 C43 1.382(9) .
C67 C72 1.382(9) .
C50 C49 1.363(11) .
C44 C43 1.384(10) .
C27 C32 1.374(10) .
C27 C28 1.393(11) .
C13 C18 1.401(11) .
C66 C65 1.388(11) .
C9 C10 1.388(11) .
C1 C2 1.375(16) .
C1 C6 1.417(17) .
C26 C25 1.385(13) .
C22 C23 1.398(11) .
C32 C31 1.362(12) .
C11 C12 1.393(11) .
C11 C10 1.396(12) .
C62 C63 1.407(13) .
C69 C70 1.377(13) .
C72 C71 1.408(14) .
C2 C3 1.398(13) .
C6 C5 1.384(13) .
N1 C19 1.436(13) .
N1 C20 1.451(9) .
C70 C71 1.340(16) .
C28 C29 1.379(12) .
C23 C24 1.408(14) .
C24 C25 1.358(16) .
C65 C64 1.363(14) .
C30 C31 1.359(15) .
C30 C29 1.376(15) .
C4 C3 1.359(17) .
C4 C5 1.392(16) .
C18 C17 1.362(13) .
C64 C63 1.399(16) .
C81 C82 1.579(18) .
N5 C82 1.257(18) .
